data_4129106
loop_
_publ_author_name
'Rao, Yutao'
'Zhou, Wenjing'
'Xu, Ling'
'Zhou, Mingbo'
'Yin, Bangshao'
'Tanaka, Takayuki'
'Osuka, Atsuhiro'
'Song, Jianxin'

_publ_section_title
;
 Singly and Doubly Neo-Confused Smaragdyrins.
;
_journal_issue 47
_journal_name_full 'Journal of the American Chemical Society'
_journal_page_first 18836
_journal_page_last 18844
_journal_paper_doi 10.1021/jacs.9b10270
_journal_volume 141
_journal_year 2019
_chemical_formula_moiety 'C H Cl3, C50 H46 B F2 N5'
_chemical_formula_sum 'C51 H47 B Cl3 F2 N5'
_chemical_formula_weight 885.09
_space_group_crystal_system monoclinic
_space_group_IT_number 14
_space_group_name_Hall '-P 2yn'
_space_group_name_H-M_alt 'P 1 21/n 1'
_atom_sites_solution_hydrogens geom
_audit_creation_date 2019-07-15
_audit_creation_method
;
Olex2 1.2
(compiled 2018.05.29 svn.r3508 for OlexSys, GUI svn.r5506)
;
_audit_update_record
;
2019-09-04 deposited with the CCDC.	2019-09-21 downloaded from the CCDC.
;
_cell_angle_alpha 90
_cell_angle_beta 97.172(5)
_cell_angle_gamma 90
_cell_formula_units_Z 4
_cell_length_a 9.2009(4)
_cell_length_b 23.2963(16)
_cell_length_c 21.1770(13)
_cell_measurement_reflns_used 4068
_cell_measurement_temperature 99.96(11)
_cell_measurement_theta_max 70.9070
_cell_measurement_theta_min 4.6050
_cell_volume 4503.7(5)
_computing_cell_refinement 'CrysAlisPro 1.171.38.46 (Rigaku OD, 2015)'
_computing_data_collection 'CrysAlisPro 1.171.38.46 (Rigaku OD, 2015)'
_computing_data_reduction 'CrysAlisPro 1.171.38.46 (Rigaku OD, 2015)'
_computing_molecular_graphics 'Olex2 (Dolomanov et al., 2009)'
_computing_publication_material 'Olex2 (Dolomanov et al., 2009)'
_computing_structure_refinement 'ShelXL (Sheldrick, 2015)'
_computing_structure_solution 'ShelXT (Sheldrick, 2015)'
_diffrn_ambient_environment N~2~
_diffrn_ambient_temperature 99.96(11)
_diffrn_detector 'CCD plate'
_diffrn_detector_area_resol_mean 8.0697
_diffrn_detector_type EosS2
_diffrn_measured_fraction_theta_full 1.000
_diffrn_measured_fraction_theta_max 1.000
_diffrn_measurement_details
;
List of Runs (angles in degrees, time in seconds):

  # Type    Start    End  Width  t~exp~   \w     \q     \k     \f   Frames
#--------------------------------------------------------------------------
  1  \w    -40.00  -9.00   1.00    5.00    --  -34.73 -19.00 -60.00   31
  2  \w     -7.00  20.00   1.00    5.00    --  -34.73  77.00   0.00   27
  3  \w    -99.00 -59.00   1.00    5.00    --  -34.73 -19.00 -60.00   40
  4  \w    -31.00  -2.00   1.00    5.00    --   34.73 -57.00-150.00   29
  5  \w     53.00 102.00   1.00    5.00    --   34.73  57.00 120.00   49
  6  \w     18.00  79.00   1.00    5.00    --   34.73  57.00  90.00   61
  7  \w     30.00  97.00   1.00    5.00    --   34.73  38.00 -60.00   67
  8  \w    -32.00  50.00   1.00    5.00    --   34.73 -57.00-180.00   82
  9  \w    -33.00  39.00   1.00    5.00    --   34.73 -57.00 -30.00   72
 10  \w     36.00  88.00   1.00    5.00    --   34.73-125.00   0.00   52
 11  \w     33.00  88.00   1.00    5.00    --   34.73-125.00-180.00   55
 12  \w    100.00 162.00   1.00   25.00    --  105.88 111.00-120.00   62
 13  \w     68.00  95.00   1.00   25.00    --  105.88 -94.00 -30.00   27
 14  \w     38.00 123.00   1.00   25.00    --  105.88 -45.00  90.00   85
 15  \w    122.00 173.00   1.00   25.00    --  105.88  77.00 120.00   51
 16  \w     39.00 131.00   1.00   25.00    --  105.88 -77.00-150.00   92
 17  \w    112.00 152.00   1.00   25.00    --  105.88  61.00 -60.00   40
 18  \w     47.00 111.00   1.00   25.00    --  105.88-111.00   0.00   64
 19  \w     37.00 127.00   1.00   25.00    --  105.88 -30.00-180.00   90
 20  \w     58.00 107.00   1.00   25.00    --  105.88 -94.00  60.00   49
 21  \w     41.00 123.00   1.00   25.00    --  105.88 -45.00 -30.00   82
 22  \w     70.00 114.00   1.00   25.00    --  105.88-111.00-150.00   44
 23  \w    124.00 158.00   1.00   25.00    --  105.88   0.00  90.00   34
 24  \w    117.00 159.00   1.00   25.00    --  105.88  45.00-150.00   42
 25  \w     56.00 109.00   1.00   25.00    --  105.88 -94.00 120.00   53
 26  \w     39.00 115.00   1.00   25.00    --  105.88   0.00  90.00   76
;
_diffrn_measurement_device 'four-circle diffractometer'
_diffrn_measurement_device_type 'SuperNova, Dual, Cu at zero, EosS2'
_diffrn_measurement_method '\w scans'
_diffrn_orient_matrix_type 'CrysAlisPro convention (1999,Acta A55,543-557)'
_diffrn_orient_matrix_UB_11 -0.0882627000
_diffrn_orient_matrix_UB_12 -0.0353970000
_diffrn_orient_matrix_UB_13 0.0434686000
_diffrn_orient_matrix_UB_21 -0.0407367000
_diffrn_orient_matrix_UB_22 0.0555033000
_diffrn_orient_matrix_UB_23 0.0332332000
_diffrn_orient_matrix_UB_31 -0.1379618000
_diffrn_orient_matrix_UB_32 0.0062237000
_diffrn_orient_matrix_UB_33 -0.0488034000
_diffrn_radiation_monochromator mirror
_diffrn_radiation_probe x-ray
_diffrn_radiation_type CuK\a
_diffrn_radiation_wavelength 1.54184
_diffrn_reflns_av_R_equivalents 0.0750
_diffrn_reflns_av_unetI/netI 0.0732
_diffrn_reflns_Laue_measured_fraction_full 1.000
_diffrn_reflns_Laue_measured_fraction_max 1.000
_diffrn_reflns_limit_h_max 9
_diffrn_reflns_limit_h_min -10
_diffrn_reflns_limit_k_max 27
_diffrn_reflns_limit_k_min -27
_diffrn_reflns_limit_l_max 24
_diffrn_reflns_limit_l_min -25
_diffrn_reflns_number 28544
_diffrn_reflns_point_group_measured_fraction_full 1.000
_diffrn_reflns_point_group_measured_fraction_max 1.000
_diffrn_reflns_theta_full 66.593
_diffrn_reflns_theta_max 66.593
_diffrn_reflns_theta_min 3.795
_diffrn_source 'micro-focus sealed X-ray tube'
_diffrn_source_type 'SuperNova (Cu) X-ray Source'
_exptl_absorpt_coefficient_mu 2.242
_exptl_absorpt_correction_T_max 1.00000
_exptl_absorpt_correction_T_min 0.62027
_exptl_absorpt_correction_type multi-scan
_exptl_absorpt_process_details
;
CrysAlisPro 1.171.38.46 (Rigaku Oxford Diffraction, 2015)
Empirical absorption correction using spherical harmonics,
 implemented in SCALE3 ABSPACK scaling algorithm.
;
_exptl_crystal_colour green
_exptl_crystal_colour_primary green
_exptl_crystal_density_diffrn 1.305
_exptl_crystal_description needle
_exptl_crystal_F_000 1848
_exptl_crystal_size_max 0.3
_exptl_crystal_size_mid 0.01
_exptl_crystal_size_min 0.01
_refine_diff_density_max 0.765
_refine_diff_density_min -0.486
_refine_diff_density_rms 0.067
_refine_ls_extinction_method none
_refine_ls_goodness_of_fit_ref 1.033
_refine_ls_hydrogen_treatment constr
_refine_ls_matrix_type full
_refine_ls_number_parameters 605
_refine_ls_number_reflns 7941
_refine_ls_number_restraints 28
_refine_ls_restrained_S_all 1.054
_refine_ls_R_factor_all 0.1278
_refine_ls_R_factor_gt 0.0877
_refine_ls_shift/su_max 0.000
_refine_ls_shift/su_mean 0.000
_refine_ls_structure_factor_coef Fsqd
_refine_ls_weighting_details 'w=1/[\s^2^(Fo^2^)+(0.1396P)^2^+1.9761P] where P=(Fo^2^+2Fc^2^)/3'
_refine_ls_weighting_scheme calc
_refine_ls_wR_factor_gt 0.2326
_refine_ls_wR_factor_ref 0.2703
_reflns_Friedel_coverage 0.000
_reflns_number_gt 4992
_reflns_number_total 7941
_reflns_threshold_expression 'I > 2\s(I)'
_cod_data_source_file 13.cif
_cod_data_source_block exp_722
_cod_depositor_comments 'Adding full bibliography for 4129104--4129109.cif.'
_cod_database_code 4129106
_shelx_shelxl_version_number 2016/6
_chemical_oxdiff_formula 'C50 N5 H50 B1 F2 Cl3'
_shelx_space_group_comment
;
The symmetry employed for this shelxl refinement is uniquely defined
by the following loop, which should always be used as a source of
symmetry information in preference to the above space-group names.
They are only intended as comments.
;
_shelx_estimated_absorpt_t_max 0.978
_shelx_estimated_absorpt_t_min 0.553
_reflns_odcompleteness_completeness 99.95
_reflns_odcompleteness_iscentric 1
_reflns_odcompleteness_theta 66.49
_olex2_refinement_description
;
1. Fixed Uiso
 At 1.2 times of:
  All C(H) groups, All N(H) groups
 At 1.5 times of:
  All C(H,H,H) groups
2. Restrained distances
 Cl1-C7 = Cl02-C7
 1.76 with sigma of 0.02
 Cl1-Cl02
 2.89 with sigma of 0.02
 Cl04-Cl2
 2.89 with sigma of 0.02
 Cl2-C7 = Cl02-C7 = Cl1-C7
 1.76 with sigma of 0.02
 Cl02-Cl2
 2.89 with sigma of 0.02
 Cl02-Cl1
 2.89 with sigma of 0.02
 Cl2-Cl1
 2.89 with sigma of 0.02
 Cl02-C7 = Cl1-C7 = Cl2-C7
 1.76 with sigma of 0.02
 Cl1-C7 = Cl02-C7 = Cl2-C7
 1.76 with sigma of 0.02
 Cl36-Cl04
 2.89 with sigma of 0.02
3. Rigid bond restraints
 Cl2
 with sigma for 1-2 distances of 0.005 and sigma for 1-3 distances of 0.005
4. Uiso/Uaniso restraints and constraints
Uanis(Cl2) \\sim Ueq: with sigma of 0.01 and sigma for terminal atoms of 0.02
Uanis(C7) \\sim Ueq: with sigma of 0.01 and sigma for terminal atoms of 0.05
5. Others
 Sof(Cl01)=Sof(Cl04)=Sof(C01Q)=Sof(H01)=Sof(Cl36)=1-FVAR(1)
 Sof(Cl02)=Sof(Cl1)=Sof(C7)=Sof(H7)=Sof(Cl2)=FVAR(1)
6.a Ternary CH refined with riding coordinates:
 C01Q(H01), C7(H7)
6.b Aromatic/amide H refined with riding coordinates:
 N008(H008), N009(H009), C00B(H00B), C00K(H00K), C00Q(H00Q), C00T(H00T),
 C00W(H00W), C00Z(H00Z), C010(H010), C012(H012), C015(H015), C016(H016),
 C019(H019), C01B(H01D), C01C(H01E), C01F(H01I), C01H(H01J), C01I(H01K),
 C01L(H01R)
6.c Idealised Me refined as rotating group:
 C00X(H00A,H00C,H00D), C011(H01A,H01B,H01C), C01D(H01F,H01G,H01H), C01J(H01L,
 H01M,H01N), C01K(H01O,H01P,H01Q), C01M(H01S,H01T,H01U), C01N(H01V,H01W,H01X),
 C01O(H01Y,H,HA), C01P(H01Z,HB,HC)
;
_olex2_submission_special_instructions 'No special instructions were received'
_oxdiff_exptl_absorpt_empirical_details
;
Empirical correction (ABSPACK) includes:
- Absorption correction using spherical harmonics
- Frame scaling
;
_oxdiff_exptl_absorpt_empirical_full_max 1.918
_oxdiff_exptl_absorpt_empirical_full_min 0.456
_ccdc_publ_extra_info
;
Reason for no structure factor data deposited: 
Too large to  include
;

loop_
_space_group_symop_operation_xyz
'x, y, z'
'-x+1/2, y+1/2, -z+1/2'
'-x, -y, -z'
'x-1/2, -y-1/2, z-1/2'

loop_
_atom_site_label
_atom_site_type_symbol
_atom_site_fract_x
_atom_site_fract_y
_atom_site_fract_z
_atom_site_U_iso_or_equiv
_atom_site_adp_type
_atom_site_occupancy
_atom_site_site_symmetry_order
_atom_site_calc_flag
_atom_site_refinement_flags_posn
_atom_site_refinement_flags_adp
_atom_site_refinement_flags_occupancy
_atom_site_disorder_assembly
_atom_site_disorder_group
Cl01 Cl 0.22825(19) 0.19837(9) 0.30770(9) 0.0729(6) Uani 0.767(4) 1 d . . P A 2
Cl02 Cl 0.2785(7) 0.3081(4) 0.3756(4) 0.0495(16) Uani 0.233(4) 1 d D . P A 1
F003 F 0.5558(2) 0.15020(11) 0.52829(11) 0.0485(6) Uani 1 1 d . . . . .
Cl04 Cl 0.4165(3) 0.27719(10) 0.25584(16) 0.1066(11) Uani 0.767(4) 1 d D . P A 2
F005 F 0.3637(3) 0.19388(13) 0.46993(12) 0.0564(6) Uani 1 1 d . . . . .
N006 N 0.3214(4) 0.10399(17) 0.51953(17) 0.0483(8) Uani 1 1 d . . . . .
N007 N 0.3729(4) 0.19292(17) 0.58376(18) 0.0506(9) Uani 1 1 d . . . . .
N008 N 0.7025(4) 0.20913(17) 0.41247(17) 0.0506(8) Uani 1 1 d . . . . .
H008 H 0.645546 0.197228 0.438957 0.061 Uiso 1 1 calc R . . . .
N009 N 0.5008(5) 0.1052(2) 0.4098(2) 0.0636(11) Uani 1 1 d . . . . .
H009 H 0.493747 0.139918 0.422796 0.076 Uiso 1 1 calc R . . . .
N00A N 0.5469(5) 0.27273(19) 0.5843(2) 0.0618(10) Uani 1 1 d . . . . .
C00B C 0.5882(5) 0.2684(2) 0.5254(2) 0.0521(11) Uani 1 1 d . . . . .
H00B H 0.538201 0.247010 0.492518 0.062 Uiso 1 1 calc R . . . .
C00C C 0.4222(4) 0.0597(2) 0.4293(2) 0.0478(10) Uani 1 1 d . . . . .
C00D C 0.0640(5) 0.1107(2) 0.6456(2) 0.0501(10) Uani 1 1 d . . . . .
C00E C 0.7107(5) 0.2988(2) 0.5203(2) 0.0505(10) Uani 1 1 d . . . . .
C00F C 0.1859(4) 0.1255(2) 0.6082(2) 0.0493(10) Uani 1 1 d . . . . .
C00G C 0.2163(4) 0.0898(2) 0.5590(2) 0.0505(10) Uani 1 1 d . . . . .
C00H C 0.6915(5) 0.1248(2) 0.3383(2) 0.0518(10) Uani 1 1 d . . . . .
C00I C 0.2641(5) 0.1764(2) 0.6209(2) 0.0513(10) Uani 1 1 d . . . . .
C00J C 0.5912(5) 0.0881(2) 0.3672(2) 0.0500(10) Uani 1 1 d . . . . .
C00K C -0.0312(5) 0.0723(2) 0.7378(2) 0.0516(10) Uani 1 1 d . . . . .
H00K H -0.014357 0.055633 0.777895 0.062 Uiso 1 1 calc R . . . .
C00L C 0.7333(5) 0.1790(2) 0.3588(2) 0.0520(10) Uani 1 1 d . . . . .
C00M C 0.8883(5) 0.3518(2) 0.4603(2) 0.0533(11) Uani 1 1 d . . . . .
C00N C 0.0883(5) 0.0866(2) 0.7058(2) 0.0496(10) Uani 1 1 d . . . . .
C00O C -0.1736(5) 0.0825(2) 0.7109(2) 0.0543(11) Uani 1 1 d . . . . .
C00P C 0.3292(5) 0.0608(2) 0.4771(2) 0.0552(11) Uani 1 1 d . . . . .
C00Q C -0.1962(5) 0.1086(2) 0.6514(2) 0.0549(11) Uani 1 1 d . . . . .
H00Q H -0.291350 0.116813 0.633451 0.066 Uiso 1 1 calc R . . . .
C00R C 0.7884(5) 0.3016(2) 0.4655(2) 0.0509(10) Uani 1 1 d . . . . .
C00S C 0.7784(5) 0.2621(2) 0.4171(2) 0.0516(10) Uani 1 1 d . . . . .
C00T C 0.8515(6) 0.2647(2) 0.3612(2) 0.0602(12) Uani 1 1 d . . . . .
H00T H 0.908156 0.295383 0.350239 0.072 Uiso 1 1 calc R . . . .
C00U C 0.4336(5) 0.2426(2) 0.6094(2) 0.0564(11) Uani 1 1 d . . . . .
C00V C -0.0797(5) 0.1228(2) 0.6178(2) 0.0520(10) Uani 1 1 d . . . . .
C00W C 0.8265(6) 0.2168(2) 0.3273(2) 0.0594(12) Uani 1 1 d . . . . .
H00W H 0.863096 0.208856 0.289228 0.071 Uiso 1 1 calc R . . . .
C00X C 0.2412(5) 0.0757(2) 0.7399(2) 0.0582(11) Uani 1 1 d . . . . .
H00A H 0.312031 0.081825 0.710881 0.087 Uiso 1 1 calc GR . . . .
H00C H 0.247917 0.036814 0.754990 0.087 Uiso 1 1 calc GR . . . .
H00D H 0.260335 0.101523 0.775262 0.087 Uiso 1 1 calc GR . . . .
C00Y C 0.7567(6) 0.1022(2) 0.2820(2) 0.0571(11) Uani 1 1 d . . . . .
C00Z C 0.2271(5) 0.0174(2) 0.4887(3) 0.0604(12) Uani 1 1 d . . . . .
H00Z H 0.210294 -0.016818 0.466422 0.072 Uiso 1 1 calc R . . . .
C010 C 0.1582(5) 0.0357(2) 0.5389(2) 0.0571(11) Uani 1 1 d . . . . .
H010 H 0.085649 0.015816 0.556693 0.068 Uiso 1 1 calc R . . . .
C011 C -0.1096(5) 0.1519(3) 0.5539(3) 0.0647(13) Uani 1 1 d . . . . .
H01A H -0.023140 0.171746 0.544808 0.097 Uiso 1 1 calc GR . . . .
H01B H -0.188200 0.178952 0.554677 0.097 Uiso 1 1 calc GR . . . .
H01C H -0.136619 0.123685 0.521570 0.097 Uiso 1 1 calc GR . . . .
C012 C 0.4669(5) 0.0119(2) 0.3979(3) 0.0612(12) Uani 1 1 d . . . . .
H012 H 0.433023 -0.025368 0.402056 0.073 Uiso 1 1 calc R . . . .
C013 C 1.0375(6) 0.3482(2) 0.4806(3) 0.0616(12) Uani 1 1 d . . . . .
C014 C 0.8293(6) 0.4020(2) 0.4310(2) 0.0631(13) Uani 1 1 d . . . . .
C015 C 0.5683(5) 0.0283(2) 0.3599(3) 0.0617(12) Uani 1 1 d . . . . .
H015 H 0.614782 0.004293 0.333600 0.074 Uiso 1 1 calc R . . . .
C016 C 0.3663(6) 0.2580(3) 0.6623(3) 0.0681(14) Uani 1 1 d . . . . .
H016 H 0.388638 0.289853 0.688155 0.082 Uiso 1 1 calc R . . . .
C017 C 0.9054(6) 0.0868(2) 0.2866(3) 0.0660(13) Uani 1 1 d . . . . .
C018 C 0.6711(7) 0.1014(2) 0.2221(2) 0.0699(14) Uani 1 1 d . . . . .
C019 C 0.2610(6) 0.2176(3) 0.6692(3) 0.0662(14) Uani 1 1 d . . . . .
H019 H 0.198448 0.217514 0.700489 0.079 Uiso 1 1 calc R . . . .
C01A C 1.0703(8) 0.4446(3) 0.4408(3) 0.0769(17) Uani 1 1 d . . . . .
C01B C 0.6515(6) 0.3066(3) 0.6198(2) 0.0703(15) Uani 1 1 d . . . . .
H01D H 0.653402 0.316011 0.662619 0.084 Uiso 1 1 calc R . . . .
C01C C 0.7507(6) 0.3237(3) 0.5808(3) 0.0710(15) Uani 1 1 d . . . . .
H01E H 0.830812 0.347547 0.592101 0.085 Uiso 1 1 calc R . . . .
C01D C -0.3020(5) 0.0673(3) 0.7460(3) 0.0692(14) Uani 1 1 d . . . . .
H01F H -0.333533 0.028843 0.735211 0.104 Uiso 1 1 calc GR . . . .
H01G H -0.381113 0.093490 0.733949 0.104 Uiso 1 1 calc GR . . . .
H01H H -0.272660 0.069861 0.791004 0.104 Uiso 1 1 calc GR . . . .
B01E B 0.4062(5) 0.1605(2) 0.5248(2) 0.0448(10) Uani 1 1 d . . . . .
C01F C 1.1265(7) 0.3954(3) 0.4712(3) 0.0732(15) Uani 1 1 d . . . . .
H01I H 1.226038 0.393695 0.485796 0.088 Uiso 1 1 calc R . . . .
C01G C 0.8779(10) 0.0746(3) 0.1713(3) 0.085(2) Uani 1 1 d . . . . .
C01H C 0.9211(8) 0.4480(2) 0.4209(3) 0.0753(16) Uani 1 1 d . . . . .
H01J H 0.881990 0.480974 0.400640 0.090 Uiso 1 1 calc R . . . .
C01I C 0.9642(8) 0.0737(2) 0.2304(4) 0.0837(19) Uani 1 1 d . . . . .
H01K H 1.062806 0.064105 0.232595 0.100 Uiso 1 1 calc R . . . .
C01J C 1.1037(6) 0.2950(3) 0.5117(3) 0.0747(15) Uani 1 1 d . . . . .
H01L H 1.051580 0.284622 0.546591 0.112 Uiso 1 1 calc GR . . . .
H01M H 1.204607 0.302033 0.527294 0.112 Uiso 1 1 calc GR . . . .
H01N H 1.097229 0.264293 0.481298 0.112 Uiso 1 1 calc GR . . . .
C01K C 0.6673(7) 0.4066(3) 0.4095(3) 0.0788(16) Uani 1 1 d . . . . .
H01O H 0.637498 0.375825 0.380555 0.118 Uiso 1 1 calc GR . . . .
H01P H 0.646553 0.442688 0.388438 0.118 Uiso 1 1 calc GR . . . .
H01Q H 0.614573 0.404095 0.445758 0.118 Uiso 1 1 calc GR . . . .
C01L C 0.7333(9) 0.0874(3) 0.1680(3) 0.0833(19) Uani 1 1 d . . . . .
H01R H 0.675150 0.086641 0.128787 0.100 Uiso 1 1 calc R . . . .
C01M C 0.9962(6) 0.0841(3) 0.3504(4) 0.0840(18) Uani 1 1 d . . . . .
H01S H 1.029079 0.122034 0.362959 0.126 Uiso 1 1 calc GR . . . .
H01T H 1.079388 0.059769 0.347855 0.126 Uiso 1 1 calc GR . . . .
H01U H 0.938271 0.068930 0.381162 0.126 Uiso 1 1 calc GR . . . .
C01N C 0.5087(7) 0.1161(3) 0.2150(3) 0.0857(19) Uani 1 1 d . . . . .
H01V H 0.462231 0.095064 0.245943 0.129 Uiso 1 1 calc GR . . . .
H01W H 0.464525 0.105852 0.173004 0.129 Uiso 1 1 calc GR . . . .
H01X H 0.496815 0.156480 0.221493 0.129 Uiso 1 1 calc GR . . . .
C01O C 1.1715(9) 0.4944(3) 0.4300(3) 0.104(3) Uani 1 1 d . . . . .
H01Y H 1.264204 0.489088 0.455615 0.156 Uiso 1 1 calc GR . . . .
H H 1.128224 0.529735 0.441571 0.156 Uiso 1 1 calc GR . . . .
HA H 1.186009 0.495741 0.385874 0.156 Uiso 1 1 calc GR . . . .
C01P C 0.9506(11) 0.0619(3) 0.1112(4) 0.122(3) Uani 1 1 d . . . . .
H01Z H 0.973748 0.097380 0.091699 0.184 Uiso 1 1 calc GR . . . .
HB H 0.884608 0.040047 0.081809 0.184 Uiso 1 1 calc GR . . . .
HC H 1.038892 0.040336 0.122683 0.184 Uiso 1 1 calc GR . . . .
C01Q C 0.3592(9) 0.2520(4) 0.3243(4) 0.080(2) Uani 0.767(4) 1 d . . P A 2
H01 H 0.443308 0.236491 0.352103 0.095 Uiso 0.767(4) 1 calc R . P A 2
Cl1 Cl 0.4856(7) 0.2692(4) 0.3016(3) 0.088(2) Uani 0.233(4) 1 d D . P A 1
Cl36 Cl 0.2835(7) 0.3126(3) 0.3634(2) 0.132(2) Uani 0.767(4) 1 d D . P A 2
C7 C 0.3042(11) 0.2854(10) 0.2996(6) 0.058(5) Uani 0.233(4) 1 d D U P A 1
H7 H 0.319664 0.324779 0.285645 0.070 Uiso 0.233(4) 1 calc R . P A 1
Cl2 Cl 0.1521(14) 0.2784(8) 0.2484(7) 0.205(8) Uani 0.233(4) 1 d D U P A 1

loop_
_atom_site_aniso_label
_atom_site_aniso_U_11
_atom_site_aniso_U_22
_atom_site_aniso_U_33
_atom_site_aniso_U_23
_atom_site_aniso_U_13
_atom_site_aniso_U_12
Cl01 0.0630(10) 0.0901(13) 0.0679(10) -0.0075(9) 0.0174(7) -0.0190(8)
Cl02 0.049(3) 0.059(4) 0.043(3) 0.003(3) 0.015(2) 0.001(2)
F003 0.0306(11) 0.0640(15) 0.0515(13) -0.0043(11) 0.0074(9) -0.0027(10)
Cl04 0.120(2) 0.0792(14) 0.136(3) 0.0203(14) 0.073(2) 0.0033(13)
F005 0.0411(12) 0.0744(17) 0.0543(14) 0.0050(13) 0.0086(10) 0.0094(11)
N006 0.0318(16) 0.063(2) 0.0509(19) -0.0097(17) 0.0102(13) -0.0026(15)
N007 0.0415(18) 0.061(2) 0.050(2) -0.0077(17) 0.0108(14) -0.0060(16)
N008 0.054(2) 0.055(2) 0.0450(19) 0.0005(16) 0.0141(15) 0.0002(16)
N009 0.065(3) 0.065(3) 0.063(2) -0.017(2) 0.0184(19) -0.007(2)
N00A 0.061(2) 0.066(3) 0.061(2) -0.012(2) 0.0191(19) -0.0113(19)
C00B 0.060(3) 0.061(3) 0.038(2) -0.0120(19) 0.0173(18) -0.014(2)
C00C 0.0363(19) 0.058(3) 0.050(2) -0.0158(19) 0.0089(16) -0.0110(17)
C00D 0.040(2) 0.056(3) 0.055(2) -0.005(2) 0.0091(17) -0.0047(18)
C00E 0.051(2) 0.053(2) 0.049(2) -0.0029(19) 0.0118(18) -0.0029(19)
C00F 0.0290(18) 0.067(3) 0.052(2) 0.001(2) 0.0057(16) 0.0004(18)
C00G 0.0300(19) 0.061(3) 0.060(3) -0.006(2) 0.0046(17) -0.0026(17)
C00H 0.049(2) 0.056(3) 0.052(2) -0.004(2) 0.0111(18) 0.0087(19)
C00I 0.041(2) 0.065(3) 0.050(2) -0.006(2) 0.0146(17) -0.0055(19)
C00J 0.041(2) 0.063(3) 0.046(2) -0.009(2) 0.0068(17) 0.0012(19)
C00K 0.054(2) 0.054(3) 0.049(2) -0.0049(19) 0.0125(18) -0.0066(19)
C00L 0.052(2) 0.060(3) 0.046(2) 0.002(2) 0.0135(18) 0.003(2)
C00M 0.059(3) 0.054(3) 0.051(2) -0.006(2) 0.023(2) -0.006(2)
C00N 0.043(2) 0.053(2) 0.054(2) -0.008(2) 0.0091(18) 0.0013(18)
C00O 0.045(2) 0.062(3) 0.058(3) -0.007(2) 0.0138(19) -0.007(2)
C00P 0.039(2) 0.062(3) 0.063(3) -0.011(2) 0.0030(19) -0.0051(19)
C00Q 0.032(2) 0.070(3) 0.064(3) -0.001(2) 0.0081(18) -0.0042(19)
C00R 0.048(2) 0.053(3) 0.054(2) 0.005(2) 0.0141(18) 0.0027(19)
C00S 0.052(2) 0.056(3) 0.049(2) 0.001(2) 0.0134(18) -0.0006(19)
C00T 0.069(3) 0.060(3) 0.056(3) 0.007(2) 0.023(2) 0.002(2)
C00U 0.055(3) 0.065(3) 0.052(2) -0.013(2) 0.020(2) -0.012(2)
C00V 0.040(2) 0.061(3) 0.057(3) 0.005(2) 0.0120(18) -0.0040(19)
C00W 0.074(3) 0.062(3) 0.046(2) 0.001(2) 0.022(2) 0.007(2)
C00X 0.047(2) 0.070(3) 0.059(3) -0.004(2) 0.010(2) 0.005(2)
C00Y 0.073(3) 0.051(3) 0.051(3) -0.002(2) 0.023(2) 0.001(2)
C00Z 0.044(2) 0.068(3) 0.071(3) -0.020(2) 0.014(2) -0.011(2)
C010 0.037(2) 0.068(3) 0.066(3) -0.006(2) 0.0069(19) -0.010(2)
C011 0.037(2) 0.089(4) 0.069(3) 0.017(3) 0.009(2) -0.004(2)
C012 0.052(3) 0.061(3) 0.072(3) -0.011(2) 0.012(2) -0.002(2)
C013 0.063(3) 0.056(3) 0.070(3) -0.006(2) 0.027(2) -0.007(2)
C014 0.085(4) 0.056(3) 0.051(3) -0.002(2) 0.019(2) -0.001(2)
C015 0.060(3) 0.061(3) 0.068(3) -0.016(2) 0.020(2) -0.002(2)
C016 0.076(3) 0.073(3) 0.061(3) -0.021(3) 0.033(2) -0.022(3)
C017 0.066(3) 0.053(3) 0.085(4) 0.003(3) 0.037(3) 0.004(2)
C018 0.105(4) 0.057(3) 0.050(3) -0.002(2) 0.018(3) 0.005(3)
C019 0.065(3) 0.081(4) 0.059(3) -0.018(3) 0.029(2) -0.018(3)
C01A 0.115(5) 0.062(3) 0.061(3) -0.014(3) 0.040(3) -0.027(3)
C01B 0.062(3) 0.102(4) 0.050(3) -0.025(3) 0.018(2) -0.019(3)
C01C 0.065(3) 0.091(4) 0.058(3) -0.022(3) 0.016(2) -0.024(3)
C01D 0.052(3) 0.095(4) 0.063(3) -0.001(3) 0.015(2) -0.011(3)
B01E 0.035(2) 0.056(3) 0.044(2) -0.009(2) 0.0061(17) -0.0016(19)
C01F 0.071(3) 0.083(4) 0.071(3) -0.013(3) 0.034(3) -0.020(3)
C01G 0.138(6) 0.053(3) 0.074(4) -0.003(3) 0.049(4) -0.009(3)
C01H 0.112(5) 0.052(3) 0.066(3) 0.003(2) 0.028(3) -0.008(3)
C01I 0.086(4) 0.049(3) 0.126(6) 0.003(3) 0.057(4) -0.004(3)
C01J 0.052(3) 0.078(4) 0.095(4) 0.003(3) 0.014(3) -0.006(3)
C01K 0.096(4) 0.067(3) 0.072(4) 0.012(3) 0.005(3) 0.009(3)
C01L 0.131(6) 0.065(3) 0.060(3) -0.005(3) 0.039(3) -0.009(4)
C01M 0.048(3) 0.079(4) 0.127(6) 0.013(4) 0.015(3) 0.002(3)
C01N 0.103(5) 0.094(5) 0.055(3) -0.005(3) -0.009(3) 0.020(4)
C01O 0.158(7) 0.084(4) 0.080(4) -0.018(4) 0.059(4) -0.055(5)
C01P 0.185(9) 0.087(5) 0.117(6) -0.014(4) 0.104(7) -0.019(5)
C01Q 0.077(5) 0.077(5) 0.083(5) 0.014(4) 0.002(4) -0.003(4)
Cl1 0.076(4) 0.124(6) 0.065(4) 0.026(4) 0.014(3) 0.043(4)
Cl36 0.201(5) 0.126(4) 0.079(2) -0.009(2) 0.053(2) -0.020(3)
C7 0.053(8) 0.067(9) 0.057(8) 0.004(7) 0.014(7) 0.013(7)
Cl2 0.178(12) 0.215(14) 0.220(14) -0.024(11) 0.020(10) -0.076(11)

loop_
_atom_type_symbol
_atom_type_description
_atom_type_scat_dispersion_real
_atom_type_scat_dispersion_imag
_atom_type_scat_source
C C 0.0181 0.0091 'International Tables Vol C Tables 4.2.6.8 and 6.1.1.4'
H H 0.0000 0.0000 'International Tables Vol C Tables 4.2.6.8 and 6.1.1.4'
B B 0.0090 0.0039 'International Tables Vol C Tables 4.2.6.8 and 6.1.1.4'
Cl Cl 0.3639 0.7018 'International Tables Vol C Tables 4.2.6.8 and 6.1.1.4'
F F 0.0727 0.0534 'International Tables Vol C Tables 4.2.6.8 and 6.1.1.4'
N N 0.0311 0.0180 'International Tables Vol C Tables 4.2.6.8 and 6.1.1.4'

loop_
_geom_angle_atom_site_label_1
_geom_angle_atom_site_label_2
_geom_angle_atom_site_label_3
_geom_angle
C00G N006 B01E 123.1(4)
C00P N006 C00G 108.6(4)
C00P N006 B01E 128.2(4)
C00I N007 B01E 123.7(4)
C00U N007 C00I 107.1(4)
C00U N007 B01E 129.2(4)
C00L N008 C00S 110.3(4)
C00J N009 C00C 111.3(4)
C00B N00A C00U 128.0(4)
C00B N00A C01B 106.7(4)
C01B N00A C00U 124.7(4)
C00E C00B N00A 111.7(4)
N009 C00C C00P 126.4(4)
N009 C00C C012 106.0(4)
C012 C00C C00P 127.2(5)
C00N C00D C00F 122.5(4)
C00N C00D C00V 120.1(4)
C00V C00D C00F 117.4(4)
C00B C00E C00R 126.4(4)
C00B C00E C01C 105.6(4)
C01C C00E C00R 127.8(4)
C00G C00F C00D 119.7(4)
C00G C00F C00I 120.5(4)
C00I C00F C00D 119.8(4)
N006 C00G C010 107.2(4)
C00F C00G N006 121.8(4)
C00F C00G C010 131.0(4)
C00J C00H C00Y 118.0(4)
C00L C00H C00J 125.2(4)
C00L C00H C00Y 116.8(4)
N007 C00I C019 107.6(4)
C00F C00I N007 120.7(4)
C00F C00I C019 131.7(4)
N009 C00J C00H 125.6(4)
N009 C00J C015 105.4(4)
C015 C00J C00H 128.9(4)
C00O C00K C00N 121.4(4)
N008 C00L C00W 105.1(4)
C00H C00L N008 130.0(4)
C00H C00L C00W 124.9(4)
C013 C00M C00R 121.4(4)
C013 C00M C014 120.0(5)
C014 C00M C00R 118.5(4)
C00D C00N C00K 119.6(4)
C00D C00N C00X 122.6(4)
C00K C00N C00X 117.8(4)
C00K C00O C00Q 118.3(4)
C00K C00O C01D 121.0(5)
C00Q C00O C01D 120.7(4)
N006 C00P C00C 125.3(4)
N006 C00P C00Z 108.8(4)
C00C C00P C00Z 125.9(4)
C00O C00Q C00V 121.8(4)
C00E C00R C00M 117.8(4)
C00S C00R C00E 125.4(4)
C00S C00R C00M 116.8(4)
N008 C00S C00T 104.9(4)
C00R C00S N008 128.5(4)
C00R C00S C00T 126.5(4)
C00W C00T C00S 110.0(5)
N007 C00U N00A 123.6(4)
N007 C00U C016 109.7(4)
C016 C00U N00A 126.7(5)
C00D C00V C011 121.5(4)
C00Q C00V C00D 118.7(4)
C00Q C00V C011 119.8(4)
C00T C00W C00L 109.5(4)
C017 C00Y C00H 121.3(5)
C017 C00Y C018 119.3(5)
C018 C00Y C00H 119.2(5)
C010 C00Z C00P 107.1(4)
C00Z C010 C00G 108.4(4)
C015 C012 C00C 108.9(5)
C00M C013 C01F 118.8(5)
C00M C013 C01J 121.2(5)
C01F C013 C01J 120.0(5)
C00M C014 C01K 120.4(5)
C01H C014 C00M 120.0(5)
C01H C014 C01K 119.6(5)
C012 C015 C00J 108.4(4)
C019 C016 C00U 107.5(5)
C00Y C017 C01M 120.0(5)
C01I C017 C00Y 118.3(6)
C01I C017 C01M 121.7(6)
C00Y C018 C01N 121.3(5)
C01L C018 C00Y 120.5(6)
C01L C018 C01N 118.3(6)
C016 C019 C00I 108.2(4)
C01F C01A C01H 119.2(5)
C01F C01A C01O 120.0(7)
C01H C01A C01O 120.7(7)
C01C C01B N00A 107.9(4)
C01B C01C C00E 108.1(5)
F003 B01E F005 108.0(4)
F003 B01E N006 110.4(4)
F003 B01E N007 110.0(3)
F005 B01E N006 109.1(3)
F005 B01E N007 109.8(4)
N007 B01E N006 109.6(4)
C01A C01F C013 121.7(6)
C01I C01G C01P 118.8(8)
C01L C01G C01I 119.5(6)
C01L C01G C01P 121.7(8)
C01A C01H C014 120.2(6)
C01G C01I C017 121.4(6)
C01G C01L C018 121.0(7)
Cl01 C01Q Cl36 110.8(5)
Cl04 C01Q Cl01 110.7(5)
Cl04 C01Q Cl36 107.2(5)
Cl1 C7 Cl02 106.9(6)
Cl2 C7 Cl02 115.6(8)
Cl2 C7 Cl1 137.1(9)

loop_
_geom_bond_atom_site_label_1
_geom_bond_atom_site_label_2
_geom_bond_distance
Cl01 C01Q 1.741(8)
Cl02 C7 1.738(9)
F003 B01E 1.390(5)
Cl04 C01Q 1.708(9)
F005 B01E 1.413(6)
N006 C00G 1.394(6)
N006 C00P 1.357(6)
N006 B01E 1.527(6)
N007 C00I 1.402(6)
N007 C00U 1.368(6)
N007 B01E 1.522(6)
N008 C00L 1.395(6)
N008 C00S 1.416(6)
N009 C00C 1.375(6)
N009 C00J 1.360(6)
N00A C00B 1.351(6)
N00A C00U 1.414(6)
N00A C01B 1.392(7)
C00B C00E 1.347(6)
C00C C00P 1.404(6)
C00C C012 1.387(7)
C00D C00F 1.493(6)
C00D C00N 1.385(7)
C00D C00V 1.407(6)
C00E C00R 1.438(6)
C00E C01C 1.413(7)
C00F C00G 1.389(7)
C00F C00I 1.396(7)
C00G C010 1.414(7)
C00H C00J 1.448(7)
C00H C00L 1.373(7)
C00H C00Y 1.496(6)
C00I C019 1.405(7)
C00J C015 1.415(7)
C00K C00N 1.401(6)
C00K C00O 1.382(7)
C00L C00W 1.450(7)
C00M C00R 1.500(6)
C00M C013 1.389(7)
C00M C014 1.402(7)
C00N C00X 1.520(6)
C00O C00Q 1.391(7)
C00O C01D 1.513(6)
C00P C00Z 1.421(7)
C00Q C00V 1.398(6)
C00R C00S 1.372(7)
C00S C00T 1.435(6)
C00T C00W 1.332(7)
C00U C016 1.392(7)
C00V C011 1.508(7)
C00Y C017 1.405(8)
C00Y C018 1.408(8)
C00Z C010 1.372(7)
C012 C015 1.361(7)
C013 C01F 1.401(8)
C013 C01J 1.496(8)
C014 C01H 1.396(8)
C014 C01K 1.508(8)
C016 C019 1.371(7)
C017 C01I 1.400(8)
C017 C01M 1.499(9)
C018 C01L 1.383(8)
C018 C01N 1.521(9)
C01A C01F 1.382(10)
C01A C01H 1.387(9)
C01A C01O 1.523(8)
C01B C01C 1.365(7)
C01G C01I 1.397(11)
C01G C01L 1.357(10)
C01G C01P 1.538(8)
C01Q Cl36 1.819(11)
Cl1 C7 1.706(9)
C7 Cl2 1.669(10)
